data_1555679
loop_
_publ_author_name
'Miao, Maozhong'
'Luo, Yi'
'Xu, Huaping'
'Chen, Zhengkai'
'Xu, Jianfeng'
'Ren, Hongjun'

_publ_section_title
;
 Solvent-Controlled, Tunable Hydrosulfonylation of
 3-Cyclopropylideneprop-2-en-1-ones.
;
_journal_issue 17
_journal_name_full 'Organic letters'
_journal_page_first 4292
_journal_page_last 4295
_journal_paper_doi 10.1021/acs.orglett.6b02047
_journal_volume 18
_journal_year 2016
_chemical_formula_moiety 'C24 H19 Cl O3 S'
_chemical_formula_sum 'C24 H19 Cl O3 S'
_chemical_formula_weight 422.91
_space_group_crystal_system triclinic
_space_group_IT_number 2
_space_group_name_Hall '-P 1'
_space_group_name_H-M_alt 'P -1'
_atom_sites_solution_hydrogens geom
_atom_sites_solution_primary direct
_atom_sites_solution_secondary difmap
_audit_creation_date 2015-09-29
_audit_creation_method
;
Olex2 1.2
(compiled 2014.03.20 svn.r2914 for OlexSys, GUI svn.r4816)
;
_cell_angle_alpha 73.509(7)
_cell_angle_beta 81.064(6)
_cell_angle_gamma 73.991(6)
_cell_formula_units_Z 2
_cell_length_a 5.9791(4)
_cell_length_b 10.7506(9)
_cell_length_c 17.3037(15)
_cell_measurement_reflns_used 1765
_cell_measurement_temperature 293(2)
_cell_measurement_theta_max 29.5232
_cell_measurement_theta_min 3.2618
_cell_volume 1021.56(15)
_computing_cell_refinement
;
CrysAlisPro, Agilent Technologies,
Version 1.171.35.11 (release 16-05-2011 CrysAlis171 .NET)
(compiled May 16 2011,17:55:39)
;
_computing_data_collection
;
CrysAlisPro, Agilent Technologies,
Version 1.171.35.11 (release 16-05-2011 CrysAlis171 .NET)
(compiled May 16 2011,17:55:39)
;
_computing_data_reduction
;
CrysAlisPro, Agilent Technologies,
Version 1.171.35.11 (release 16-05-2011 CrysAlis171 .NET)
(compiled May 16 2011,17:55:39)
;
_computing_molecular_graphics 'Olex2 (Dolomanov et al., 2009)'
_computing_publication_material 'Olex2 (Dolomanov et al., 2009)'
_computing_structure_refinement 'ShelXL (Sheldrick, 2008)'
_computing_structure_solution 'ShelXS (Sheldrick, 2008)'
_diffrn_ambient_temperature 293.15
_diffrn_detector_area_resol_mean 10.3592
_diffrn_measured_fraction_theta_full 0.997
_diffrn_measured_fraction_theta_max 0.997
_diffrn_measurement_device_type 'Xcalibur, Atlas, Gemini ultra'
_diffrn_measurement_method '\w scans'
_diffrn_orient_matrix_UB_11 -0.0339046000
_diffrn_orient_matrix_UB_12 0.0344382000
_diffrn_orient_matrix_UB_13 0.0309824000
_diffrn_orient_matrix_UB_21 0.0048450000
_diffrn_orient_matrix_UB_22 -0.0617813000
_diffrn_orient_matrix_UB_23 0.0294159000
_diffrn_orient_matrix_UB_31 0.1190207000
_diffrn_orient_matrix_UB_32 -0.0057369000
_diffrn_orient_matrix_UB_33 0.0038969000
_diffrn_radiation_monochromator graphite
_diffrn_radiation_type MoK\a
_diffrn_radiation_wavelength 0.71073
_diffrn_reflns_av_R_equivalents 0.0258
_diffrn_reflns_av_unetI/netI 0.0554
_diffrn_reflns_limit_h_max 6
_diffrn_reflns_limit_h_min -7
_diffrn_reflns_limit_k_max 12
_diffrn_reflns_limit_k_min -11
_diffrn_reflns_limit_l_max 20
_diffrn_reflns_limit_l_min -19
_diffrn_reflns_number 6423
_diffrn_reflns_theta_full 25.35
_diffrn_reflns_theta_max 25.35
_diffrn_reflns_theta_min 3.56
_diffrn_source 'Enhance (Mo) X-ray Source'
_exptl_absorpt_coefficient_mu 0.312
_exptl_absorpt_correction_T_max 1.00000
_exptl_absorpt_correction_T_min 0.97431
_exptl_absorpt_correction_type multi-scan
_exptl_absorpt_process_details
;
CrysAlisPro, Agilent Technologies,
Version 1.171.35.11 (release 16-05-2011 CrysAlis171 .NET)
(compiled May 16 2011,17:55:39)
Empirical absorption correction using spherical harmonics,
 implemented in SCALE3 ABSPACK scaling algorithm.
;
_exptl_crystal_colour colourless
_exptl_crystal_colour_primary colourless
_exptl_crystal_density_diffrn 1.375
_exptl_crystal_density_method 'not measured'
_exptl_crystal_description plate
_exptl_crystal_F_000 440
_exptl_crystal_size_max 0.19
_exptl_crystal_size_mid 0.13
_exptl_crystal_size_min 0.1
_refine_diff_density_max 0.383
_refine_diff_density_min -0.312
_refine_diff_density_rms 0.045
_refine_ls_extinction_method none
_refine_ls_goodness_of_fit_ref 1.066
_refine_ls_hydrogen_treatment constr
_refine_ls_matrix_type full
_refine_ls_number_parameters 262
_refine_ls_number_reflns 3720
_refine_ls_number_restraints 0
_refine_ls_restrained_S_all 1.066
_refine_ls_R_factor_all 0.0754
_refine_ls_R_factor_gt 0.0468
_refine_ls_shift/su_max 0.000
_refine_ls_shift/su_mean 0.000
_refine_ls_structure_factor_coef Fsqd
_refine_ls_weighting_details 'calc w=1/[\s^2^(Fo^2^)+(0.0351P)^2^+0.1393P] where P=(Fo^2^+2Fc^2^)/3'
_refine_ls_weighting_scheme calc
_refine_ls_wR_factor_gt 0.0914
_refine_ls_wR_factor_ref 0.1084
_reflns_number_gt 2683
_reflns_number_total 3720
_reflns_threshold_expression >2sigma(I)
_cod_data_source_file ol6b02047_si_002.cif
_cod_data_source_block 150929_ly4_59
_cod_original_cell_volume 1021.56(14)
_cod_database_code 1555679
_chemical_oxdiff_formula 'c10 h10 n2 o8 s1 Cl1'
_reflns_odcompleteness_completeness 99.50
_reflns_odcompleteness_iscentric 1
_reflns_odcompleteness_theta 26.32
_olex2_refinement_description
;
1. Fixed Uiso
 At 1.2 times of:
  All C(H) groups, All C(H,H) groups
2.a Ternary CH refined with riding coordinates:
 C7(H7)
2.b Secondary CH2 refined with riding coordinates:
 C17(H17A,H17B), C18(H18A,H18B)
2.c Aromatic/amide H refined with riding coordinates:
 C1(H1), C2(H2), C3(H3), C4(H4), C5(H5), C10(H10), C11(H11), C12(H12),
 C13(H13), C14(H14), C20(H20), C21(H21), C23(H23), C24(H24)
;

loop_
_space_group_symop_id
_space_group_symop_operation_xyz
1 'x, y, z'
2 '-x, -y, -z'

loop_
_atom_site_label
_atom_site_type_symbol
_atom_site_fract_x
_atom_site_fract_y
_atom_site_fract_z
_atom_site_U_iso_or_equiv
_atom_site_adp_type
_atom_site_occupancy
_atom_site_calc_flag
_atom_site_refinement_flags_posn
Cl1 Cl 0.89584(18) 0.31228(13) 0.09633(7) 0.1258(5) Uani 1 d .
S1 S 0.23025(9) 0.64744(6) 0.31786(4) 0.03753(18) Uani 1 d .
O1 O 0.5435(4) 1.0503(2) 0.21280(13) 0.0801(7) Uani 1 d .
O2 O 0.0067(2) 0.69986(17) 0.28499(11) 0.0504(5) Uani 1 d .
O3 O 0.2411(3) 0.56470(17) 0.39924(10) 0.0512(5) Uani 1 d .
C1 C 0.2199(4) 0.9003(3) 0.10208(16) 0.0483(7) Uani 1 d .
H1 H 0.0628 0.9391 0.1129 0.058 Uiso 1 calc R
C2 C 0.2959(5) 0.8706(3) 0.02853(16) 0.0589(8) Uani 1 d .
H2 H 0.1906 0.8896 -0.0100 0.071 Uiso 1 calc R
C3 C 0.5272(5) 0.8130(3) 0.01231(16) 0.0608(8) Uani 1 d .
H3 H 0.5792 0.7931 -0.0373 0.073 Uiso 1 calc R
C4 C 0.6822(5) 0.7847(3) 0.06959(16) 0.0551(7) Uani 1 d .
H4 H 0.8387 0.7449 0.0587 0.066 Uiso 1 calc R
C5 C 0.6069(4) 0.8151(3) 0.14314(14) 0.0458(6) Uani 1 d .
H5 H 0.7129 0.7964 0.1814 0.055 Uiso 1 calc R
C6 C 0.3738(4) 0.8732(2) 0.15995(13) 0.0375(6) Uani 1 d .
C7 C 0.2845(4) 0.9060(2) 0.24085(13) 0.0361(6) Uani 1 d .
H7 H 0.1137 0.9341 0.2425 0.043 Uiso 1 calc R
C8 C 0.3697(4) 1.0217(2) 0.25139(15) 0.0458(6) Uani 1 d .
C9 C 0.2385(4) 1.0962(2) 0.31211(15) 0.0416(6) Uani 1 d .
C10 C 0.0309(5) 1.0751(3) 0.35415(17) 0.0576(8) Uani 1 d .
H10 H -0.0377 1.0147 0.3434 0.069 Uiso 1 calc R
C11 C -0.0763(5) 1.1433(3) 0.41238(19) 0.0666(9) Uani 1 d .
H11 H -0.2153 1.1276 0.4409 0.080 Uiso 1 calc R
C12 C 0.0223(5) 1.2340(3) 0.42805(18) 0.0639(8) Uani 1 d .
H12 H -0.0491 1.2794 0.4673 0.077 Uiso 1 calc R
C13 C 0.2254(5) 1.2570(3) 0.38574(17) 0.0593(8) Uani 1 d .
H13 H 0.2910 1.3193 0.3958 0.071 Uiso 1 calc R
C14 C 0.3344(5) 1.1890(3) 0.32838(16) 0.0502(7) Uani 1 d .
H14 H 0.4734 1.2053 0.3003 0.060 Uiso 1 calc R
C15 C 0.3480(3) 0.7853(2) 0.31175(13) 0.0326(5) Uani 1 d .
C16 C 0.4795(4) 0.7710(2) 0.36936(14) 0.0375(6) Uani 1 d .
C17 C 0.5890(4) 0.6866(3) 0.44229(15) 0.0495(7) Uani 1 d .
H17A H 0.7241 0.6141 0.4365 0.059 Uiso 1 calc R
H17B H 0.4890 0.6682 0.4918 0.059 Uiso 1 calc R
C18 C 0.6142(4) 0.8287(3) 0.40734(15) 0.0483(7) Uani 1 d .
H18A H 0.5290 0.8956 0.4359 0.058 Uiso 1 calc R
H18B H 0.7642 0.8414 0.3805 0.058 Uiso 1 calc R
C19 C 0.4168(4) 0.5541(2) 0.25390(14) 0.0366(6) Uani 1 d .
C20 C 0.3378(4) 0.5440(3) 0.18612(15) 0.0510(7) Uani 1 d .
H20 H 0.1857 0.5877 0.1732 0.061 Uiso 1 calc R
C21 C 0.4834(5) 0.4692(3) 0.13730(17) 0.0645(8) Uani 1 d .
H21 H 0.4311 0.4611 0.0915 0.077 Uiso 1 calc R
C22 C 0.7093(5) 0.4061(3) 0.15759(19) 0.0633(8) Uani 1 d .
C23 C 0.7901(4) 0.4159(3) 0.22453(18) 0.0574(8) Uani 1 d .
H23 H 0.9429 0.3730 0.2368 0.069 Uiso 1 calc R
C24 C 0.6439(4) 0.4894(3) 0.27352(16) 0.0472(6) Uani 1 d .
H24 H 0.6965 0.4961 0.3197 0.057 Uiso 1 calc R

loop_
_atom_site_aniso_label
_atom_site_aniso_U_11
_atom_site_aniso_U_22
_atom_site_aniso_U_33
_atom_site_aniso_U_23
_atom_site_aniso_U_13
_atom_site_aniso_U_12
Cl1 0.1062(7) 0.1574(11) 0.1397(10) -0.1144(9) 0.0360(7) -0.0198(7)
S1 0.0394(3) 0.0358(4) 0.0400(4) -0.0115(3) -0.0018(3) -0.0125(3)
O1 0.0915(15) 0.0848(16) 0.0859(15) -0.0432(13) 0.0364(13) -0.0590(13)
O2 0.0356(8) 0.0537(12) 0.0663(12) -0.0205(9) -0.0077(8) -0.0108(8)
O3 0.0711(11) 0.0443(11) 0.0381(10) -0.0043(8) 0.0013(8) -0.0235(9)
C1 0.0498(14) 0.0442(17) 0.0481(16) -0.0073(13) -0.0160(12) -0.0050(12)
C2 0.0788(19) 0.058(2) 0.0424(16) -0.0089(14) -0.0239(14) -0.0137(16)
C3 0.085(2) 0.064(2) 0.0363(15) -0.0164(14) 0.0017(14) -0.0230(16)
C4 0.0545(15) 0.067(2) 0.0448(16) -0.0167(14) 0.0033(13) -0.0171(14)
C5 0.0458(14) 0.0551(18) 0.0372(14) -0.0094(12) -0.0057(11) -0.0145(12)
C6 0.0466(13) 0.0331(14) 0.0323(13) -0.0040(11) -0.0074(10) -0.0111(11)
C7 0.0346(11) 0.0370(14) 0.0378(13) -0.0091(11) -0.0047(10) -0.0097(10)
C8 0.0540(15) 0.0364(15) 0.0484(15) -0.0092(12) -0.0025(12) -0.0159(12)
C9 0.0509(14) 0.0266(13) 0.0467(15) -0.0071(11) -0.0074(12) -0.0090(11)
C10 0.0614(16) 0.0489(18) 0.072(2) -0.0275(15) 0.0053(15) -0.0216(13)
C11 0.0639(18) 0.065(2) 0.076(2) -0.0348(18) 0.0108(16) -0.0159(15)
C12 0.077(2) 0.059(2) 0.0587(19) -0.0294(16) -0.0117(16) -0.0026(16)
C13 0.083(2) 0.0458(18) 0.0596(18) -0.0189(15) -0.0229(16) -0.0173(15)
C14 0.0632(16) 0.0409(16) 0.0501(16) -0.0073(13) -0.0136(13) -0.0180(13)
C15 0.0336(11) 0.0323(13) 0.0335(13) -0.0117(10) -0.0010(10) -0.0081(10)
C16 0.0384(12) 0.0396(15) 0.0368(13) -0.0153(11) 0.0000(11) -0.0093(10)
C17 0.0553(14) 0.0557(18) 0.0387(14) -0.0129(13) -0.0137(12) -0.0094(13)
C18 0.0519(14) 0.0535(18) 0.0486(16) -0.0236(14) -0.0087(12) -0.0139(13)
C19 0.0426(12) 0.0330(14) 0.0368(13) -0.0096(11) -0.0045(10) -0.0120(10)
C20 0.0533(15) 0.0576(19) 0.0481(16) -0.0178(14) -0.0102(13) -0.0152(13)
C21 0.080(2) 0.081(2) 0.0515(18) -0.0379(17) -0.0002(15) -0.0306(18)
C22 0.0632(18) 0.066(2) 0.071(2) -0.0398(17) 0.0125(16) -0.0189(15)
C23 0.0467(14) 0.0488(18) 0.077(2) -0.0262(16) -0.0033(14) -0.0024(13)
C24 0.0483(14) 0.0426(16) 0.0522(16) -0.0158(13) -0.0126(12) -0.0050(12)

loop_
_atom_type_symbol
_atom_type_description
_atom_type_scat_dispersion_real
_atom_type_scat_dispersion_imag
_atom_type_scat_source
C C 0.0030 0.0020 'International Tables Vol C Tables 4.2.6.8 and 6.1.1.4'
H H 0.0000 0.0000 'International Tables Vol C Tables 4.2.6.8 and 6.1.1.4'
Cl Cl 0.1480 0.1590 'International Tables Vol C Tables 4.2.6.8 and 6.1.1.4'
O O 0.0110 0.0060 'International Tables Vol C Tables 4.2.6.8 and 6.1.1.4'
S S 0.1250 0.1230 'International Tables Vol C Tables 4.2.6.8 and 6.1.1.4'

loop_
_geom_angle_atom_site_label_1
_geom_angle_atom_site_label_2
_geom_angle_atom_site_label_3
_geom_angle
O2 S1 C15 107.72(10)
O2 S1 C19 107.63(11)
O3 S1 O2 118.34(10)
O3 S1 C15 108.14(11)
O3 S1 C19 107.79(11)
C19 S1 C15 106.67(10)
C2 C1 H1 119.5
C2 C1 C6 120.9(2)
C6 C1 H1 119.5
C1 C2 H2 120.1
C3 C2 C1 119.8(3)
C3 C2 H2 120.1
C2 C3 H3 120.1
C2 C3 C4 119.9(3)
C4 C3 H3 120.1
C3 C4 H4 119.8
C3 C4 C5 120.4(3)
C5 C4 H4 119.8
C4 C5 H5 120.0
C4 C5 C6 120.0(2)
C6 C5 H5 120.0
C1 C6 C5 118.9(2)
C1 C6 C7 119.7(2)
C5 C6 C7 121.3(2)
C6 C7 H7 107.4
C6 C7 C8 112.62(18)
C8 C7 H7 107.4
C15 C7 C6 112.24(19)
C15 C7 H7 107.4
C15 C7 C8 109.47(19)
O1 C8 C7 120.7(2)
O1 C8 C9 120.4(2)
C9 C8 C7 118.8(2)
C10 C9 C8 123.5(2)
C10 C9 C14 118.4(2)
C14 C9 C8 118.1(2)
C9 C10 H10 119.7
C9 C10 C11 120.5(3)
C11 C10 H10 119.7
C10 C11 H11 119.9
C12 C11 C10 120.1(3)
C12 C11 H11 119.9
C11 C12 H12 120.2
C13 C12 C11 119.6(3)
C13 C12 H12 120.2
C12 C13 H13 119.7
C12 C13 C14 120.7(3)
C14 C13 H13 119.7
C9 C14 H14 119.7
C13 C14 C9 120.6(3)
C13 C14 H14 119.7
C7 C15 S1 116.38(16)
C16 C15 S1 116.17(18)
C16 C15 C7 127.4(2)
C15 C16 C17 148.5(2)
C15 C16 C18 148.9(2)
C17 C16 C18 62.57(17)
C16 C17 H17A 117.9
C16 C17 H17B 117.9
C16 C17 C18 58.86(16)
H17A C17 H17B 115.0
C18 C17 H17A 117.9
C18 C17 H17B 117.9
C16 C18 C17 58.57(16)
C16 C18 H18A 117.9
C16 C18 H18B 117.9
C17 C18 H18A 117.9
C17 C18 H18B 117.9
H18A C18 H18B 115.1
C20 C19 S1 120.39(18)
C20 C19 C24 120.4(2)
C24 C19 S1 119.17(19)
C19 C20 H20 120.0
C19 C20 C21 120.0(2)
C21 C20 H20 120.0
C20 C21 H21 120.6
C20 C21 C22 118.8(3)
C22 C21 H21 120.6
C21 C22 Cl1 119.4(3)
C23 C22 Cl1 118.8(2)
C23 C22 C21 121.8(3)
C22 C23 H23 120.3
C22 C23 C24 119.3(2)
C24 C23 H23 120.3
C19 C24 H24 120.1
C23 C24 C19 119.7(2)
C23 C24 H24 120.1

loop_
_geom_bond_atom_site_label_1
_geom_bond_atom_site_label_2
_geom_bond_distance
Cl1 C22 1.733(3)
S1 O2 1.4373(16)
S1 O3 1.4366(17)
S1 C15 1.780(2)
S1 C19 1.763(2)
O1 C8 1.210(3)
C1 H1 0.9300
C1 C2 1.378(4)
C1 C6 1.381(3)
C2 H2 0.9300
C2 C3 1.372(4)
C3 H3 0.9300
C3 C4 1.376(4)
C4 H4 0.9300
C4 C5 1.380(3)
C5 H5 0.9300
C5 C6 1.384(3)
C6 C7 1.521(3)
C7 H7 0.9800
C7 C8 1.532(3)
C7 C15 1.517(3)
C8 C9 1.496(3)
C9 C10 1.379(3)
C9 C14 1.388(4)
C10 H10 0.9300
C10 C11 1.387(4)
C11 H11 0.9300
C11 C12 1.374(4)
C12 H12 0.9300
C12 C13 1.363(4)
C13 H13 0.9300
C13 C14 1.376(4)
C14 H14 0.9300
C15 C16 1.314(3)
C16 C17 1.457(3)
C16 C18 1.462(3)
C17 H17A 0.9700
C17 H17B 0.9700
C17 C18 1.516(4)
C18 H18A 0.9700
C18 H18B 0.9700
C19 C20 1.372(3)
C19 C24 1.390(3)
C20 H20 0.9300
C20 C21 1.375(4)
C21 H21 0.9300
C21 C22 1.384(4)
C22 C23 1.363(4)
C23 H23 0.9300
C23 C24 1.370(3)
C24 H24 0.9300

loop_
_geom_torsion_atom_site_label_1
_geom_torsion_atom_site_label_2
_geom_torsion_atom_site_label_3
_geom_torsion_atom_site_label_4
_geom_torsion
Cl1 C22 C23 C24 -179.8(2)
S1 C15 C16 C17 2.0(5)
S1 C15 C16 C18 -175.1(3)
S1 C19 C20 C21 -179.0(2)
S1 C19 C24 C23 179.6(2)
O1 C8 C9 C10 175.4(3)
O1 C8 C9 C14 -6.3(4)
O2 S1 C15 C7 -32.11(18)
O2 S1 C15 C16 147.73(17)
O2 S1 C19 C20 0.8(2)
O2 S1 C19 C24 -178.42(18)
O3 S1 C15 C7 -161.09(15)
O3 S1 C15 C16 18.7(2)
O3 S1 C19 C20 129.5(2)
O3 S1 C19 C24 -49.7(2)
C1 C2 C3 C4 0.2(4)
C1 C6 C7 C8 -110.9(3)
C1 C6 C7 C15 125.0(2)
C2 C1 C6 C5 -0.2(4)
C2 C1 C6 C7 -179.5(2)
C2 C3 C4 C5 -0.6(4)
C3 C4 C5 C6 0.6(4)
C4 C5 C6 C1 -0.2(4)
C4 C5 C6 C7 179.1(2)
C5 C6 C7 C8 69.9(3)
C5 C6 C7 C15 -54.2(3)
C6 C1 C2 C3 0.2(4)
C6 C7 C8 O1 -22.4(3)
C6 C7 C8 C9 159.4(2)
C6 C7 C15 S1 -62.3(2)
C6 C7 C15 C16 117.9(3)
C7 C8 C9 C10 -6.4(4)
C7 C8 C9 C14 171.9(2)
C7 C15 C16 C17 -178.2(3)
C7 C15 C16 C18 4.8(5)
C8 C7 C15 S1 171.90(15)
C8 C7 C15 C16 -7.9(3)
C8 C9 C10 C11 177.0(3)
C8 C9 C14 C13 -177.7(2)
C9 C10 C11 C12 0.8(5)
C10 C9 C14 C13 0.7(4)
C10 C11 C12 C13 0.3(5)
C11 C12 C13 C14 -1.0(4)
C12 C13 C14 C9 0.4(4)
C14 C9 C10 C11 -1.3(4)
C15 S1 C19 C20 -114.6(2)
C15 S1 C19 C24 66.2(2)
C15 C7 C8 O1 103.2(3)
C15 C7 C8 C9 -75.0(3)
C15 C16 C17 C18 -178.3(4)
C15 C16 C18 C17 178.3(4)
C19 S1 C15 C7 83.20(17)
C19 S1 C15 C16 -96.96(18)
C19 C20 C21 C22 -0.5(4)
C20 C19 C24 C23 0.4(4)
C20 C21 C22 Cl1 -179.6(2)
C20 C21 C22 C23 0.2(5)
C21 C22 C23 C24 0.4(5)
C22 C23 C24 C19 -0.7(4)
C24 C19 C20 C21 0.2(4)
